data_7154063
loop_
_publ_author_name
'Lamm, Jan-Hendrik'
'Glatthor, Johanna'
'Weddeling, Jan-Henrik'
'Mix, Andreas'
'Chmiel, Jasmin'
'Neumann, Beate'
'Stammler, Hans-Georg'
'Mitzel, Norbert W.'

_publ_section_title
;
 Polyalkynylanthracenes - syntheses, structures and their behaviour
 towards UV irradiation.
;
_journal_issue 37
_journal_name_full 'Organic &amp; biomolecular chemistry'
_journal_page_first 7355
_journal_page_last 7365
_journal_paper_doi 10.1039/c4ob00735b
_journal_volume 12
_journal_year 2014
_chemical_formula_moiety 'C48 H52 Si4'
_chemical_formula_sum 'C48 H52 Si4'
_chemical_formula_weight 741.26
_chemical_name_systematic
; 
 ? 
;
_space_group_IT_number 2
_symmetry_cell_setting triclinic
_symmetry_space_group_name_Hall '-P 1'
_symmetry_space_group_name_H-M 'P -1'
_atom_sites_solution_hydrogens geom
_atom_sites_solution_primary direct
_atom_sites_solution_secondary difmap
_audit_creation_method SHELXL-97
_cell_angle_alpha 79.45(3)
_cell_angle_beta 82.013(15)
_cell_angle_gamma 76.340(11)
_cell_formula_units_Z 1
_cell_length_a 8.564(3)
_cell_length_b 10.244(4)
_cell_length_c 12.957(5)
_cell_measurement_reflns_used 9993
_cell_measurement_temperature 100(2)
_cell_measurement_theta_max 72.026
_cell_measurement_theta_min 3.505
_cell_volume 1080.4(7)
_computing_cell_refinement 'APEX 2, Bruker AXS'
_computing_data_collection 'APEX 2, Bruker AXS'
_computing_data_reduction 'APEX 2, Bruker AXS'
_computing_molecular_graphics 'SHELXTL-PLUS (1990)'
_computing_publication_material 'SHELXL-97 (Sheldrick, 1997)'
_computing_structure_refinement 'SHELXL-97 (Sheldrick, 1997)'
_computing_structure_solution 'SHELXS-97 (Sheldrick, 1990)'
_diffrn_ambient_temperature 100(2)
_diffrn_measured_fraction_theta_full 0.945
_diffrn_measured_fraction_theta_max 0.945
_diffrn_measurement_device_type 'Bruker AXS X8 Prospector Ultra with APEX II'
_diffrn_measurement_method CCD
_diffrn_radiation_monochromator 'Quazar Montel multilayer optic Montel200'
_diffrn_radiation_source 'I\mS Incoatec Microfocus'
_diffrn_radiation_type CuK\a
_diffrn_radiation_wavelength 1.54178
_diffrn_reflns_av_R_equivalents 0.0300
_diffrn_reflns_av_sigmaI/netI 0.0223
_diffrn_reflns_limit_h_max 10
_diffrn_reflns_limit_h_min -10
_diffrn_reflns_limit_k_max 12
_diffrn_reflns_limit_k_min -12
_diffrn_reflns_limit_l_max 15
_diffrn_reflns_limit_l_min -15
_diffrn_reflns_number 20419
_diffrn_reflns_theta_full 72.42
_diffrn_reflns_theta_max 72.42
_diffrn_reflns_theta_min 3.49
_exptl_absorpt_coefficient_mu 1.502
_exptl_absorpt_correction_T_max 0.8128
_exptl_absorpt_correction_T_min 0.7984
_exptl_absorpt_correction_type multi-scan
_exptl_absorpt_process_details 'SADABS-2008/1 - Bruker AXS area detector scaling and absorption correction'
_exptl_crystal_colour colourless
_exptl_crystal_density_diffrn 1.139
_exptl_crystal_density_method 'not measured'
_exptl_crystal_description fragment
_exptl_crystal_F_000 396
_exptl_crystal_size_max 0.16
_exptl_crystal_size_mid 0.15
_exptl_crystal_size_min 0.14
_refine_diff_density_max 0.411
_refine_diff_density_min -0.195
_refine_diff_density_rms 0.046
_refine_ls_extinction_method none
_refine_ls_goodness_of_fit_ref 1.062
_refine_ls_hydrogen_treatment constr
_refine_ls_matrix_type full
_refine_ls_number_parameters 241
_refine_ls_number_reflns 4051
_refine_ls_number_restraints 0
_refine_ls_restrained_S_all 1.062
_refine_ls_R_factor_all 0.0350
_refine_ls_R_factor_gt 0.0335
_refine_ls_shift/su_max 0.001
_refine_ls_shift/su_mean 0.000
_refine_ls_structure_factor_coef Fsqd
_refine_ls_weighting_details 'calc w=1/[\s^2^(Fo^2^)+(0.0487P)^2^+0.3651P] where P=(Fo^2^+2Fc^2^)/3'
_refine_ls_weighting_scheme calc
_refine_ls_wR_factor_gt 0.0901
_refine_ls_wR_factor_ref 0.0912
_reflns_number_gt 3821
_reflns_number_total 4051
_reflns_threshold_expression >2sigma(I)
_cod_duplicate_entry 7153964
_cod_data_source_file c4ob00735b1.cif
_cod_data_source_block compound_anti-18
_cod_depositor_comments
;
The following automatic conversions were performed:

'_symmetry_cell_setting' value 'Triclinic' changed to 'triclinic'
according to
/usr/data/users/saulius/crontab/automatic-downloads/current/RSC/lib/dictionaries/cif_core.dic
dictionary named 'cif_core.dic' version 2.4.2 from 2011-04-26.

Automatic conversion script
Id: cif_fix_values 2281 2013-09-26 08:29:07Z andrius 
;
_cod_original_cell_volume 1080.5(7)
_cod_database_code 7154063

loop_
_symmetry_equiv_pos_as_xyz
'x, y, z'
'-x, -y, -z'

loop_
_atom_site_label
_atom_site_type_symbol
_atom_site_fract_x
_atom_site_fract_y
_atom_site_fract_z
_atom_site_U_iso_or_equiv
_atom_site_adp_type
_atom_site_occupancy
_atom_site_symmetry_multiplicity
_atom_site_calc_flag
_atom_site_refinement_flags
Si1 Si 0.30314(4) 0.78701(4) 0.03109(3) 0.02323(11) Uani 1 1 d .
Si2 Si 0.12620(4) 0.29508(4) 0.19774(3) 0.02288(11) Uani 1 1 d .
C1 C 0.62912(15) 0.68833(13) 0.29085(10) 0.0227(3) Uani 1 1 d .
C2 C 0.61387(15) 0.58270(14) 0.37419(10) 0.0220(3) Uani 1 1 d .
C3 C 0.49327(15) 0.49390(14) 0.37957(10) 0.0228(3) Uani 1 1 d .
H3 H 0.4680 0.4961 0.3061 0.027 Uiso 1 1 calc R
C4 C 0.57279(15) 0.34860(14) 0.42208(10) 0.0223(3) Uani 1 1 d .
C5 C 0.54487(15) 0.23593(14) 0.38562(10) 0.0234(3) Uani 1 1 d .
C6 C 0.62265(16) 0.10433(15) 0.42753(11) 0.0274(3) Uani 1 1 d .
H6 H 0.6078 0.0282 0.4008 0.033 Uiso 1 1 calc R
C7 C 0.72143(16) 0.08466(15) 0.50804(11) 0.0285(3) Uani 1 1 d .
H7 H 0.7749 -0.0047 0.5356 0.034 Uiso 1 1 calc R
C8 C 0.74219(15) 0.19560(15) 0.54837(10) 0.0255(3) Uani 1 1 d .
H8 H 0.8068 0.1816 0.6050 0.031 Uiso 1 1 calc R
C9 C 0.66850(15) 0.32692(14) 0.50593(10) 0.0228(3) Uani 1 1 d .
C10 C 0.67441(15) 0.45218(14) 0.55065(10) 0.0227(3) Uani 1 1 d .
H10 H 0.7650 0.4290 0.5965 0.027 Uiso 1 1 calc R
C11 C 0.70755(15) 0.56042(14) 0.45934(10) 0.0224(3) Uani 1 1 d .
C12 C 0.81741(15) 0.64043(14) 0.46005(10) 0.0233(3) Uani 1 1 d .
H12 H 0.8815 0.6241 0.5173 0.028 Uiso 1 1 calc R
C13 C 0.83310(16) 0.74490(14) 0.37622(11) 0.0273(3) Uani 1 1 d .
H13 H 0.9081 0.7999 0.3766 0.033 Uiso 1 1 calc R
C14 C 0.74013(16) 0.76936(14) 0.29214(11) 0.0270(3) Uani 1 1 d .
H14 H 0.7516 0.8409 0.2355 0.032 Uiso 1 1 calc R
C15 C 0.53008(15) 0.71747(14) 0.20436(10) 0.0243(3) Uani 1 1 d .
C16 C 0.44583(16) 0.74347(14) 0.13279(11) 0.0267(3) Uani 1 1 d .
C17 C 0.35853(18) 0.92033(15) -0.07650(11) 0.0296(3) Uani 1 1 d .
H17A H 0.3623 1.0006 -0.0466 0.044 Uiso 1 1 calc R
H17B H 0.2777 0.9454 -0.1274 0.044 Uiso 1 1 calc R
H17C H 0.4648 0.8852 -0.1122 0.044 Uiso 1 1 calc R
C18 C 0.10094(17) 0.85010(16) 0.10116(13) 0.0330(3) Uani 1 1 d .
H18A H 0.0750 0.7790 0.1583 0.050 Uiso 1 1 calc R
H18B H 0.0188 0.8733 0.0513 0.050 Uiso 1 1 calc R
H18C H 0.1030 0.9311 0.1307 0.050 Uiso 1 1 calc R
C19 C 0.30872(18) 0.63261(15) -0.02712(13) 0.0345(3) Uani 1 1 d .
H19A H 0.4144 0.6059 -0.0665 0.052 Uiso 1 1 calc R
H19B H 0.2240 0.6524 -0.0749 0.052 Uiso 1 1 calc R
H19C H 0.2908 0.5583 0.0294 0.052 Uiso 1 1 calc R
C20 C 0.42392(15) 0.25540(14) 0.31373(11) 0.0243(3) Uani 1 1 d .
C21 C 0.31133(16) 0.27179(14) 0.26247(11) 0.0264(3) Uani 1 1 d .
C22 C 0.00643(19) 0.46941(16) 0.20746(13) 0.0357(3) Uani 1 1 d .
H22A H -0.0240 0.4790 0.2819 0.054 Uiso 1 1 calc R
H22B H -0.0913 0.4856 0.1714 0.054 Uiso 1 1 calc R
H22C H 0.0712 0.5358 0.1742 0.054 Uiso 1 1 calc R
C23 C 0.18196(17) 0.27044(16) 0.05694(11) 0.0311(3) Uani 1 1 d .
H23A H 0.2583 0.3271 0.0237 0.047 Uiso 1 1 calc R
H23B H 0.0846 0.2966 0.0195 0.047 Uiso 1 1 calc R
H23C H 0.2322 0.1746 0.0537 0.047 Uiso 1 1 calc R
C24 C 0.01282(19) 0.16684(17) 0.27115(13) 0.0361(3) Uani 1 1 d .
H24A H 0.0829 0.0758 0.2740 0.054 Uiso 1 1 calc R
H24B H -0.0819 0.1708 0.2351 0.054 Uiso 1 1 calc R
H24C H -0.0223 0.1864 0.3430 0.054 Uiso 1 1 calc R

loop_
_atom_site_aniso_label
_atom_site_aniso_U_11
_atom_site_aniso_U_22
_atom_site_aniso_U_33
_atom_site_aniso_U_23
_atom_site_aniso_U_13
_atom_site_aniso_U_12
Si1 0.02040(18) 0.0234(2) 0.02432(19) -0.00145(15) -0.00529(13) -0.00168(13)
Si2 0.01968(18) 0.0272(2) 0.02210(19) -0.00635(15) -0.00314(13) -0.00317(14)
C1 0.0187(6) 0.0244(7) 0.0220(6) -0.0027(5) -0.0012(5) -0.0003(5)
C2 0.0193(6) 0.0267(7) 0.0197(6) -0.0042(5) -0.0007(5) -0.0042(5)
C3 0.0217(6) 0.0275(7) 0.0189(6) -0.0021(5) -0.0041(5) -0.0048(5)
C4 0.0204(6) 0.0266(7) 0.0194(6) -0.0013(5) -0.0008(5) -0.0064(5)
C5 0.0179(6) 0.0301(7) 0.0216(6) -0.0052(6) 0.0000(5) -0.0044(5)
C6 0.0231(6) 0.0280(7) 0.0312(7) -0.0083(6) -0.0002(5) -0.0044(5)
C7 0.0228(6) 0.0266(7) 0.0322(7) -0.0008(6) -0.0024(5) -0.0007(5)
C8 0.0186(6) 0.0326(7) 0.0236(6) -0.0009(6) -0.0031(5) -0.0046(5)
C9 0.0201(6) 0.0272(7) 0.0208(6) -0.0012(5) -0.0012(5) -0.0065(5)
C10 0.0190(6) 0.0270(7) 0.0218(6) -0.0022(5) -0.0047(5) -0.0038(5)
C11 0.0205(6) 0.0261(7) 0.0197(6) -0.0026(5) -0.0017(5) -0.0041(5)
C12 0.0192(6) 0.0268(7) 0.0238(6) -0.0057(6) -0.0030(5) -0.0028(5)
C13 0.0210(6) 0.0265(7) 0.0346(7) -0.0045(6) -0.0026(5) -0.0057(5)
C14 0.0246(6) 0.0246(7) 0.0288(7) 0.0019(6) -0.0022(5) -0.0040(5)
C15 0.0212(6) 0.0252(7) 0.0236(6) -0.0003(5) 0.0008(5) -0.0038(5)
C16 0.0240(6) 0.0290(7) 0.0243(7) 0.0015(6) -0.0022(5) -0.0046(5)
C17 0.0320(7) 0.0277(7) 0.0263(7) -0.0009(6) -0.0057(6) -0.0016(6)
C18 0.0241(7) 0.0334(8) 0.0404(8) -0.0084(7) -0.0015(6) -0.0026(6)
C19 0.0301(7) 0.0296(8) 0.0442(9) -0.0092(7) -0.0068(6) -0.0030(6)
C20 0.0220(6) 0.0272(7) 0.0246(6) -0.0082(6) 0.0006(5) -0.0053(5)
C21 0.0250(7) 0.0301(7) 0.0253(7) -0.0093(6) -0.0015(5) -0.0048(5)
C22 0.0355(8) 0.0338(8) 0.0342(8) -0.0087(7) -0.0028(6) 0.0019(6)
C23 0.0280(7) 0.0405(8) 0.0266(7) -0.0109(6) -0.0034(5) -0.0058(6)
C24 0.0335(8) 0.0432(9) 0.0344(8) -0.0023(7) -0.0054(6) -0.0152(7)

loop_
_atom_type_symbol
_atom_type_description
_atom_type_scat_dispersion_real
_atom_type_scat_dispersion_imag
_atom_type_scat_source
C C 0.0181 0.0091 'International Tables Vol C Tables 4.2.6.8 and 6.1.1.4'
H H 0.0000 0.0000 'International Tables Vol C Tables 4.2.6.8 and 6.1.1.4'
Si Si 0.2541 0.3302 'International Tables Vol C Tables 4.2.6.8 and 6.1.1.4'

loop_
_geom_angle_atom_site_label_1
_geom_angle_atom_site_label_2
_geom_angle_atom_site_label_3
_geom_angle
_geom_angle_site_symmetry_1
_geom_angle_site_symmetry_3
C16 Si1 C17 110.98(7) . .
C16 Si1 C19 109.23(7) . .
C17 Si1 C19 108.39(8) . .
C16 Si1 C18 105.48(7) . .
C17 Si1 C18 110.79(7) . .
C19 Si1 C18 111.96(7) . .
C21 Si2 C22 107.79(7) . .
C21 Si2 C24 107.18(7) . .
C22 Si2 C24 110.24(8) . .
C21 Si2 C23 109.34(6) . .
C22 Si2 C23 111.01(8) . .
C24 Si2 C23 111.14(7) . .
C2 C1 C14 119.58(12) . .
C2 C1 C15 121.02(12) . .
C14 C1 C15 119.38(13) . .
C1 C2 C11 119.62(12) . .
C1 C2 C3 122.43(11) . .
C11 C2 C3 117.89(12) . .
C2 C3 C4 108.28(10) . .
C2 C3 C10 112.22(10) . 2_666
C4 C3 C10 112.00(11) . 2_666
C2 C3 H3 108.1 . .
C4 C3 H3 108.1 . .
C10 C3 H3 108.1 2_666 .
C9 C4 C5 119.23(12) . .
C9 C4 C3 118.25(12) . .
C5 C4 C3 122.37(12) . .
C6 C5 C4 119.67(12) . .
C6 C5 C20 120.22(12) . .
C4 C5 C20 119.78(12) . .
C7 C6 C5 120.32(13) . .
C7 C6 H6 119.8 . .
C5 C6 H6 119.8 . .
C6 C7 C8 120.11(13) . .
C6 C7 H7 119.9 . .
C8 C7 H7 119.9 . .
C7 C8 C9 120.13(12) . .
C7 C8 H8 119.9 . .
C9 C8 H8 119.9 . .
C8 C9 C4 120.36(12) . .
C8 C9 C10 123.37(12) . .
C4 C9 C10 116.11(12) . .
C11 C10 C9 107.93(11) . .
C11 C10 C3 110.74(11) . 2_666
C9 C10 C3 111.30(11) . 2_666
C11 C10 H10 108.9 . .
C9 C10 H10 108.9 . .
C3 C10 H10 108.9 2_666 .
C12 C11 C2 120.56(13) . .
C12 C11 C10 122.79(12) . .
C2 C11 C10 116.55(11) . .
C11 C12 C13 119.54(12) . .
C11 C12 H12 120.2 . .
C13 C12 H12 120.2 . .
C14 C13 C12 120.65(13) . .
C14 C13 H13 119.7 . .
C12 C13 H13 119.7 . .
C13 C14 C1 120.04(13) . .
C13 C14 H14 120.0 . .
C1 C14 H14 120.0 . .
C16 C15 C1 178.99(14) . .
C15 C16 Si1 175.44(12) . .
Si1 C17 H17A 109.5 . .
Si1 C17 H17B 109.5 . .
H17A C17 H17B 109.5 . .
Si1 C17 H17C 109.5 . .
H17A C17 H17C 109.5 . .
H17B C17 H17C 109.5 . .
Si1 C18 H18A 109.5 . .
Si1 C18 H18B 109.5 . .
H18A C18 H18B 109.5 . .
Si1 C18 H18C 109.5 . .
H18A C18 H18C 109.5 . .
H18B C18 H18C 109.5 . .
Si1 C19 H19A 109.5 . .
Si1 C19 H19B 109.5 . .
H19A C19 H19B 109.5 . .
Si1 C19 H19C 109.5 . .
H19A C19 H19C 109.5 . .
H19B C19 H19C 109.5 . .
C21 C20 C5 173.35(14) . .
C20 C21 Si2 173.92(12) . .
Si2 C22 H22A 109.5 . .
Si2 C22 H22B 109.5 . .
H22A C22 H22B 109.5 . .
Si2 C22 H22C 109.5 . .
H22A C22 H22C 109.5 . .
H22B C22 H22C 109.5 . .
Si2 C23 H23A 109.5 . .
Si2 C23 H23B 109.5 . .
H23A C23 H23B 109.5 . .
Si2 C23 H23C 109.5 . .
H23A C23 H23C 109.5 . .
H23B C23 H23C 109.5 . .
Si2 C24 H24A 109.5 . .
Si2 C24 H24B 109.5 . .
H24A C24 H24B 109.5 . .
Si2 C24 H24C 109.5 . .
H24A C24 H24C 109.5 . .
H24B C24 H24C 109.5 . .

loop_
_geom_bond_atom_site_label_1
_geom_bond_atom_site_label_2
_geom_bond_distance
_geom_bond_site_symmetry_2
Si1 C16 1.8449(15) .
Si1 C17 1.8597(17) .
Si1 C19 1.8612(16) .
Si1 C18 1.8683(15) .
Si2 C21 1.8417(15) .
Si2 C22 1.8544(16) .
Si2 C24 1.8607(17) .
Si2 C23 1.8680(15) .
C1 C2 1.398(2) .
C1 C14 1.4056(19) .
C1 C15 1.4445(18) .
C2 C11 1.4072(18) .
C2 C3 1.5165(18) .
C3 C4 1.5193(19) .
C3 C10 1.6225(18) 2_666
C3 H3 1.0000 .
C4 C9 1.4051(18) .
C4 C5 1.4051(19) .
C5 C6 1.402(2) .
C5 C20 1.4433(18) .
C6 C7 1.390(2) .
C6 H6 0.9500 .
C7 C8 1.391(2) .
C7 H7 0.9500 .
C8 C9 1.391(2) .
C8 H8 0.9500 .
C9 C10 1.5154(19) .
C10 C11 1.512(2) .
C10 C3 1.6225(18) 2_666
C10 H10 1.0000 .
C11 C12 1.3881(19) .
C12 C13 1.395(2) .
C12 H12 0.9500 .
C13 C14 1.389(2) .
C13 H13 0.9500 .
C14 H14 0.9500 .
C15 C16 1.207(2) .
C17 H17A 0.9800 .
C17 H17B 0.9800 .
C17 H17C 0.9800 .
C18 H18A 0.9800 .
C18 H18B 0.9800 .
C18 H18C 0.9800 .
C19 H19A 0.9800 .
C19 H19B 0.9800 .
C19 H19C 0.9800 .
C20 C21 1.208(2) .
C22 H22A 0.9800 .
C22 H22B 0.9800 .
C22 H22C 0.9800 .
C23 H23A 0.9800 .
C23 H23B 0.9800 .
C23 H23C 0.9800 .
C24 H24A 0.9800 .
C24 H24B 0.9800 .
C24 H24C 0.9800 .

loop_
_geom_torsion_atom_site_label_1
_geom_torsion_atom_site_label_2
_geom_torsion_atom_site_label_3
_geom_torsion_atom_site_label_4
_geom_torsion
_geom_torsion_site_symmetry_1
_geom_torsion_site_symmetry_4
C14 C1 C2 C11 1.22(18) . .
C15 C1 C2 C11 -177.46(11) . .
C14 C1 C2 C3 178.19(12) . .
C15 C1 C2 C3 -0.49(19) . .
C1 C2 C3 C4 140.86(12) . .
C11 C2 C3 C4 -42.12(15) . .
C1 C2 C3 C10 -95.00(14) . 2_666
C11 C2 C3 C10 82.01(14) . 2_666
C2 C3 C4 C9 41.31(15) . .
C10 C3 C4 C9 -82.96(14) 2_666 .
C2 C3 C4 C5 -143.22(12) . .
C10 C3 C4 C5 92.52(14) 2_666 .
C9 C4 C5 C6 -4.95(19) . .
C3 C4 C5 C6 179.61(12) . .
C9 C4 C5 C20 168.53(12) . .
C3 C4 C5 C20 -6.90(19) . .
C4 C5 C6 C7 2.8(2) . .
C20 C5 C6 C7 -170.63(12) . .
C5 C6 C7 C8 0.7(2) . .
C6 C7 C8 C9 -2.1(2) . .
C7 C8 C9 C4 -0.1(2) . .
C7 C8 C9 C10 175.13(12) . .
C5 C4 C9 C8 3.60(19) . .
C3 C4 C9 C8 179.22(12) . .
C5 C4 C9 C10 -171.92(11) . .
C3 C4 C9 C10 3.70(17) . .
C8 C9 C10 C11 136.46(13) . .
C4 C9 C10 C11 -48.17(15) . .
C8 C9 C10 C3 -101.83(14) . 2_666
C4 C9 C10 C3 73.54(14) . 2_666
C1 C2 C11 C12 -1.46(19) . .
C3 C2 C11 C12 -178.56(11) . .
C1 C2 C11 C10 175.02(11) . .
C3 C2 C11 C10 -2.08(17) . .
C9 C10 C11 C12 -136.19(12) . .
C3 C10 C11 C12 101.75(14) 2_666 .
C9 C10 C11 C2 47.41(14) . .
C3 C10 C11 C2 -74.65(14) 2_666 .
C2 C11 C12 C13 0.89(19) . .
C10 C11 C12 C13 -175.36(12) . .
C11 C12 C13 C14 -0.1(2) . .
C12 C13 C14 C1 -0.1(2) . .
C2 C1 C14 C13 -0.44(19) . .
C15 C1 C14 C13 178.26(12) . .
C2 C1 C15 C16 101(9) . .
C14 C1 C15 C16 -77(9) . .
C1 C15 C16 Si1 -36(10) . .
C17 Si1 C16 C15 122.2(16) . .
C19 Si1 C16 C15 -118.3(16) . .
C18 Si1 C16 C15 2.2(17) . .
C6 C5 C20 C21 91.0(12) . .
C4 C5 C20 C21 -82.5(13) . .
C5 C20 C21 Si2 -4(2) . .
C22 Si2 C21 C20 75.0(12) . .
C24 Si2 C21 C20 -43.6(12) . .
C23 Si2 C21 C20 -164.2(12) . .
